data_4318185
loop_
_publ_author_name
'Andrzej Z. Rys'
'Anne-Marie Lebuis'
'Alan Shaver'
'David N. Harpp'

_publ_section_title
;
 Insertion of SO2 into the S-S Bond of Cp2MoS2 and Cp2MoS2O To Give
 Molybdocene Dithiosulfate and Bis(O-alkylthiosulfates)
;
_journal_name_full 'Inorganic Chemistry'
_journal_page_first 3653
_journal_page_last 3655
_journal_paper_doi 10.1021/ic011001a
_journal_volume 41
_journal_year 2002
_chemical_compound_source 'synthesized by the authors, see text'
_chemical_formula_moiety 'C10 H10 Mo O2 S3'
_chemical_formula_sum 'C10 H10 Mo O2 S3'
_chemical_formula_weight 354.30
_chemical_name_systematic
;
  ?
;
_space_group_IT_number 14
_symmetry_cell_setting monoclinic
_symmetry_space_group_name_Hall '-P 2yn'
_symmetry_space_group_name_H-M 'P 1 21/n 1'
_atom_sites_solution_hydrogens geom
_atom_sites_solution_primary direct
_atom_sites_solution_secondary difmap
_audit_creation_method 'SHELXL96 (Sheldrick, 1996)'
_cell_angle_alpha 90.00
_cell_angle_beta 92.040(10)
_cell_angle_gamma 90.00
_cell_formula_units_Z 4
_cell_length_a 7.6782(6)
_cell_length_b 14.580(3)
_cell_length_c 10.2730(10)
_cell_measurement_reflns_used 25
_cell_measurement_temperature 293(2)
_cell_measurement_theta_max 30.0
_cell_measurement_theta_min 27.5
_cell_volume 1149.3(3)
_computing_cell_refinement 'MSC/AFC (Molecular Structure Corporation 1985)'
_computing_data_collection 'MSC/AFC (Molecular Structure Corporation 1985)'
_computing_data_reduction 'NRCVAX-89 DATRD2 (Gabe, LePage Charland, Lee & White 1989)'
_computing_molecular_graphics 'ORTEPII (Johnson (1976) in NRCVAX (Gabe et al (1989))'
_computing_publication_material 'SHELXL96 (Sheldrick (1996))'
_computing_structure_refinement 'SHELXL-93 (Sheldrick, 1995)'
_computing_structure_solution 'SHELXS-86 (Sheldrick, 1985)'
_diffrn_ambient_temperature 293(2)
_diffrn_measurement_device_type 'Rigaku AFC6S'
_diffrn_measurement_method 'omega/2theta scans'
_diffrn_radiation_monochromator graphite
_diffrn_radiation_source 'sealed tube'
_diffrn_radiation_type CuK\a
_diffrn_radiation_wavelength 1.54056
_diffrn_reflns_av_R_equivalents 0.012
_diffrn_reflns_av_sigmaI/netI 0.0286
_diffrn_reflns_limit_h_max 9
_diffrn_reflns_limit_h_min 0
_diffrn_reflns_limit_k_max 16
_diffrn_reflns_limit_k_min 0
_diffrn_reflns_limit_l_max 12
_diffrn_reflns_limit_l_min -12
_diffrn_reflns_number 1845
_diffrn_reflns_theta_max 59.98
_diffrn_reflns_theta_min 5.27
_diffrn_standards_decay_% 0.53
_diffrn_standards_interval_count 250
_diffrn_standards_number 3
_exptl_absorpt_coefficient_mu 14.278
_exptl_absorpt_correction_T_max 0.996197
_exptl_absorpt_correction_T_min 0.409213
_exptl_absorpt_correction_type psi-scan
_exptl_absorpt_process_details 'ABSN in NRCVAX, (Gabe et al (1989)'
_exptl_crystal_colour orange
_exptl_crystal_density_diffrn 2.048
_exptl_crystal_density_meas ?
_exptl_crystal_density_method none
_exptl_crystal_description 'diamond shaped'
_exptl_crystal_F_000 704
_exptl_crystal_size_max 0.40
_exptl_crystal_size_mid 0.15
_exptl_crystal_size_min 0.06
_refine_diff_density_max 0.475
_refine_diff_density_min -0.700
_refine_diff_density_rms 0.119
_refine_ls_extinction_coef 0.00223(18)
_refine_ls_extinction_expression Fc^*^=kFc[1+0.001xFc^2^\l^3^/sin(2\q)]^-1/4^
_refine_ls_extinction_method 'SHELXL96 (Sheldrick, 1996)'
_refine_ls_goodness_of_fit_all 1.075
_refine_ls_goodness_of_fit_ref 1.118
_refine_ls_hydrogen_treatment constr
_refine_ls_matrix_type full
_refine_ls_number_parameters 146
_refine_ls_number_reflns 1705
_refine_ls_number_restraints 0
_refine_ls_restrained_S_all 1.075
_refine_ls_restrained_S_obs 1.118
_refine_ls_R_factor_all 0.0489
_refine_ls_R_factor_gt 0.0394
_refine_ls_shift/su_max 0.001
_refine_ls_shift/su_mean 0.000
_refine_ls_structure_factor_coef Fsqd
_refine_ls_weighting_details 'w=1/[\s^2^(Fo^2^)+(0.0435P)^2^+5.4751P] where P=(Fo^2^+2Fc^2^)/3'
_refine_ls_weighting_scheme calc
_refine_ls_wR_factor_all 0.0952
_refine_ls_wR_factor_ref 0.0911
_reflns_number_gt 1466
_reflns_number_total 1705
_reflns_threshold_expression >2\s(I)
_cod_data_source_file ic011001a_1.cif
_cod_data_source_block compound_4
_cod_depositor_comments
;
The following automatic conversions were performed:

'_symmetry_cell_setting' value 'Monoclinic' changed to 'monoclinic'
according to the built-in table from CIF Core dictionary named
'cif_core.dic' version 2.4.1 from
2010-06-29.

'_exptl_absorpt_correction_type' value 'psi scan'
changed to 'psi-scan' according to the built-in table from CIF Core
dictionary named 'cif_core.dic' version 2.4.1 from 2010-06-29.

Automatic conversion script
Id: cif_fix_values 1646 2011-03-28 12:23:43Z adriana 

The following automatic conversions were performed:

'_exptl_crystal_density_meas' value 'not measured' was changed to '?'
- the value is perceived as not measured.

Automatic conversion script
Id: cif_fix_values 3008 2015-01-20 13:52:24Z robertas 
;
_cod_database_code 4318185

loop_
_symmetry_equiv_pos_as_xyz
'x, y, z'
'-x+1/2, y+1/2, -z+1/2'
'-x, -y, -z'
'x-1/2, -y-1/2, z-1/2'

loop_
_atom_site_label
_atom_site_type_symbol
_atom_site_fract_x
_atom_site_fract_y
_atom_site_fract_z
_atom_site_U_iso_or_equiv
_atom_site_adp_type
_atom_site_occupancy
_atom_site_calc_flag
_atom_site_refinement_flags
_atom_site_disorder_group
Mo Mo 0.15682(7) 0.12604(3) 0.21479(5) 0.0245(2) Uani 1 d . .
S1 S 0.1248(2) 0.28346(11) 0.28623(16) 0.0368(4) Uani 1 d . .
S2 S -0.0575(3) 0.31460(11) 0.14085(18) 0.0406(5) Uani 1 d . .
S3 S -0.0475(3) 0.18838(13) 0.05121(18) 0.0473(5) Uani 1 d . .
O1 O -0.2258(8) 0.3305(5) 0.1939(6) 0.0679(17) Uani 1 d . .
O2 O 0.0000(10) 0.3870(4) 0.0570(6) 0.074(2) Uani 1 d . .
C1 C 0.3781(11) 0.1910(6) 0.0996(9) 0.056(2) Uani 1 d . .
H1 H 0.3689 0.2513 0.0707 0.067 Uiso 1 calc R .
C2 C 0.3270(12) 0.1142(6) 0.0305(8) 0.060(2) Uani 1 d . .
H2 H 0.2780 0.1137 -0.0536 0.071 Uiso 1 calc R .
C3 C 0.3607(13) 0.0377(6) 0.1072(10) 0.065(3) Uani 1 d . .
H3 H 0.3363 -0.0229 0.0851 0.078 Uiso 1 calc R .
C4 C 0.4385(12) 0.0690(7) 0.2241(9) 0.066(3) Uani 1 d . .
H4 H 0.4784 0.0323 0.2929 0.079 Uiso 1 calc R .
C5 C 0.4459(11) 0.1624(7) 0.2200(9) 0.058(2) Uani 1 d . .
H5 H 0.4889 0.2004 0.2864 0.070 Uiso 1 calc R .
C6 C 0.0617(13) -0.0196(5) 0.2785(10) 0.063(3) Uani 1 d . .
H6 H 0.0925 -0.0722 0.2337 0.076 Uiso 1 calc R .
C7 C 0.1584(11) 0.0203(6) 0.3854(9) 0.056(2) Uani 1 d . .
H7 H 0.2624 -0.0010 0.4235 0.067 Uiso 1 calc R .
C8 C 0.0644(9) 0.0979(5) 0.4210(7) 0.0394(18) Uani 1 d . .
H8 H 0.0953 0.1373 0.4892 0.047 Uiso 1 calc R .
C9 C -0.0829(9) 0.1072(5) 0.3385(7) 0.0401(17) Uani 1 d . .
H9 H -0.1641 0.1545 0.3407 0.048 Uiso 1 calc R .
C10 C -0.0869(12) 0.0335(6) 0.2523(8) 0.055(2) Uani 1 d . .
H10 H -0.1731 0.0217 0.1887 0.066 Uiso 1 calc R .

loop_
_atom_site_aniso_label
_atom_site_aniso_U_11
_atom_site_aniso_U_22
_atom_site_aniso_U_33
_atom_site_aniso_U_23
_atom_site_aniso_U_13
_atom_site_aniso_U_12
Mo 0.0333(3) 0.0187(3) 0.0215(3) 0.0016(2) 0.0014(2) -0.0003(2)
S1 0.0521(11) 0.0232(8) 0.0340(9) -0.0054(7) -0.0114(8) 0.0017(8)
S2 0.0560(12) 0.0253(9) 0.0396(10) 0.0035(8) -0.0116(8) 0.0047(8)
S3 0.0674(13) 0.0360(10) 0.0366(10) -0.0055(8) -0.0233(9) 0.0064(9)
O1 0.060(4) 0.074(4) 0.068(4) -0.014(3) -0.005(3) 0.026(3)
O2 0.115(5) 0.040(3) 0.063(4) 0.025(3) -0.036(4) -0.023(3)
C1 0.055(5) 0.047(5) 0.068(6) 0.019(4) 0.036(5) -0.004(4)
C2 0.074(6) 0.071(6) 0.035(4) 0.000(4) 0.025(4) 0.013(5)
C3 0.071(6) 0.039(5) 0.088(7) -0.004(5) 0.044(6) 0.006(4)
C4 0.056(6) 0.082(7) 0.061(6) 0.032(5) 0.027(5) 0.032(5)
C5 0.042(5) 0.077(7) 0.056(5) -0.007(5) 0.006(4) -0.006(5)
C6 0.083(7) 0.021(4) 0.089(7) 0.008(4) 0.051(6) -0.006(4)
C7 0.045(5) 0.055(5) 0.067(6) 0.046(5) 0.015(4) 0.009(4)
C8 0.036(4) 0.056(5) 0.027(4) 0.010(3) 0.006(3) -0.011(4)
C9 0.032(4) 0.042(4) 0.048(4) 0.005(4) 0.010(3) -0.001(3)
C10 0.064(6) 0.043(5) 0.058(5) -0.005(4) 0.005(4) -0.027(4)

loop_
_atom_type_symbol
_atom_type_description
_atom_type_scat_dispersion_real
_atom_type_scat_dispersion_imag
_atom_type_scat_source
C C 0.0181 0.0091 'International Tables Vol C Tables 4.2.6.8 and 6.1.1.4'
H H 0.0000 0.0000 'International Tables Vol C Tables 4.2.6.8 and 6.1.1.4'
O O 0.0492 0.0322 'International Tables Vol C Tables 4.2.6.8 and 6.1.1.4'
S S 0.3331 0.5567 'International Tables Vol C Tables 4.2.6.8 and 6.1.1.4'
Mo Mo -0.0483 2.7339 'International Tables Vol C Tables 4.2.6.8 and 6.1.1.4'

loop_
_geom_angle_atom_site_label_1
_geom_angle_atom_site_label_2
_geom_angle_atom_site_label_3
_geom_angle
_geom_angle_site_symmetry_1
_geom_angle_site_symmetry_3
_geom_angle_publ_flag
C5 Mo C9 144.6(3) . . y
C5 Mo C8 110.6(3) . . y
C9 Mo C8 35.4(3) . . y
C5 Mo C1 35.2(3) . . y
C9 Mo C1 162.7(3) . . y
C8 Mo C1 143.5(3) . . y
C5 Mo C4 34.5(3) . . y
C9 Mo C4 134.6(3) . . y
C8 Mo C4 102.5(3) . . y
C1 Mo C4 57.7(3) . . y
C5 Mo C7 99.0(3) . . y
C9 Mo C7 59.1(3) . . y
C8 Mo C7 35.2(3) . . y
C1 Mo C7 132.2(3) . . y
C4 Mo C7 75.6(3) . . y
C5 Mo C3 58.1(3) . . y
C9 Mo C3 139.7(3) . . y
C8 Mo C3 125.0(3) . . y
C1 Mo C3 57.7(3) . . y
C4 Mo C3 35.0(3) . . y
C7 Mo C3 90.3(3) . . y
C5 Mo C2 57.7(3) . . y
C9 Mo C2 157.1(3) . . y
C8 Mo C2 158.7(3) . . y
C1 Mo C2 34.4(3) . . y
C4 Mo C2 57.3(3) . . y
C7 Mo C2 124.7(3) . . y
C3 Mo C2 34.4(3) . . y
C5 Mo C6 121.1(4) . . y
C9 Mo C6 58.2(3) . . y
C8 Mo C6 58.1(3) . . y
C1 Mo C6 139.1(3) . . y
C4 Mo C6 87.9(4) . . y
C7 Mo C6 35.5(3) . . y
C3 Mo C6 81.6(3) . . y
C2 Mo C6 110.3(3) . . y
C5 Mo C10 155.5(3) . . y
C9 Mo C10 34.9(3) . . y
C8 Mo C10 58.1(3) . . y
C1 Mo C10 157.6(3) . . y
C4 Mo C10 122.3(4) . . y
C7 Mo C10 58.7(3) . . y
C3 Mo C10 108.2(3) . . y
C2 Mo C10 124.1(3) . . y
C6 Mo C10 34.6(3) . . y
C5 Mo S1 83.2(3) . . y
C9 Mo S1 81.6(2) . . y
C8 Mo S1 81.5(2) . . y
C1 Mo S1 81.5(2) . . y
C4 Mo S1 115.6(3) . . y
C7 Mo S1 113.3(3) . . y
C3 Mo S1 137.9(2) . . y
C2 Mo S1 112.3(2) . . y
C6 Mo S1 137.4(2) . . y
C10 Mo S1 113.8(2) . . y
C5 Mo S3 122.2(2) . . y
C9 Mo S3 85.2(2) . . y
C8 Mo S3 119.42(19) . . y
C1 Mo S3 87.8(2) . . y
C4 Mo S3 137.8(2) . . y
C7 Mo S3 138.7(2) . . y
C3 Mo S3 107.8(3) . . y
C2 Mo S3 80.5(2) . . y
C6 Mo S3 109.4(3) . . y
C10 Mo S3 80.2(2) . . y
S1 Mo S3 77.63(6) . . y
S2 S1 Mo 93.60(8) . . y
O1 S2 O2 114.0(4) . . y
O1 S2 S3 111.2(3) . . y
O2 S2 S3 111.7(3) . . y
O1 S2 S1 110.9(3) . . y
O2 S2 S1 112.3(3) . . y
S3 S2 S1 95.27(10) . . y
S2 S3 Mo 93.35(8) . . y
C2 C1 C5 107.8(8) . . y
C2 C1 Mo 74.3(5) . . y
C5 C1 Mo 71.3(4) . . y
C2 C1 H1 126.1 . . ?
C5 C1 H1 126.1 . . ?
Mo C1 H1 120.2 . . ?
C1 C2 C3 108.6(8) . . y
C1 C2 Mo 71.4(4) . . y
C3 C2 Mo 72.5(5) . . y
C1 C2 H2 125.7 . . ?
C3 C2 H2 125.7 . . ?
Mo C2 H2 122.1 . . ?
C2 C3 C4 106.9(8) . . y
C2 C3 Mo 73.2(5) . . y
C4 C3 Mo 71.7(5) . . y
C2 C3 H3 126.5 . . ?
C4 C3 H3 126.5 . . ?
Mo C3 H3 120.4 . . ?
C5 C4 C3 108.5(8) . . y
C5 C4 Mo 71.3(5) . . y
C3 C4 Mo 73.3(5) . . y
C5 C4 H4 125.8 . . ?
C3 C4 H4 125.8 . . ?
Mo C4 H4 121.3 . . ?
C4 C5 C1 108.2(9) . . y
C4 C5 Mo 74.1(5) . . y
C1 C5 Mo 73.5(5) . . y
C4 C5 H5 125.9 . . ?
C1 C5 H5 125.9 . . ?
Mo C5 H5 118.4 . . ?
C10 C6 C7 108.7(7) . . y
C10 C6 Mo 72.8(4) . . y
C7 C6 Mo 71.8(4) . . y
C10 C6 H6 125.6 . . ?
C7 C6 H6 125.6 . . ?
Mo C6 H6 121.4 . . ?
C8 C7 C6 105.8(7) . . y
C8 C7 Mo 70.9(4) . . y
C6 C7 Mo 72.7(4) . . y
C8 C7 H7 127.1 . . ?
C6 C7 H7 127.1 . . ?
Mo C7 H7 121.2 . . ?
C9 C8 C7 109.5(7) . . y
C9 C8 Mo 72.1(4) . . y
C7 C8 Mo 74.0(4) . . y
C9 C8 H8 125.2 . . ?
C7 C8 H8 125.2 . . ?
Mo C8 H8 120.4 . . ?
C10 C9 C8 108.1(7) . . y
C10 C9 Mo 74.9(4) . . y
C8 C9 Mo 72.5(4) . . y
C10 C9 H9 126.0 . . ?
C8 C9 H9 126.0 . . ?
Mo C9 H9 118.6 . . ?
C9 C10 C6 107.8(8) . . y
C9 C10 Mo 70.2(4) . . y
C6 C10 Mo 72.5(5) . . y
C9 C10 H10 126.1 . . ?
C6 C10 H10 126.1 . . ?
Mo C10 H10 122.8 . . ?

loop_
_geom_bond_atom_site_label_1
_geom_bond_atom_site_label_2
_geom_bond_distance
_geom_bond_site_symmetry_2
_geom_bond_publ_flag
Mo C5 2.281(8) . y
Mo C9 2.290(7) . y
Mo C8 2.295(7) . y
Mo C1 2.308(7) . y
Mo C4 2.316(8) . y
Mo C7 2.334(7) . y
Mo C3 2.336(8) . y
Mo C2 2.344(7) . y
Mo C6 2.346(7) . y
Mo C10 2.350(8) . y
Mo S1 2.4247(17) . y
Mo S3 2.4338(19) . y
S1 S2 2.061(2) . y
S2 O1 1.439(6) . y
S2 O2 1.441(6) . y
S2 S3 2.060(3) . y
C1 C2 1.375(12) . y
C1 C5 1.389(13) . y
C1 H1 0.9300 . ?
C2 C3 1.384(12) . y
C2 H2 0.9300 . ?
C3 C4 1.398(14) . y
C3 H3 0.9300 . ?
C4 C5 1.364(14) . y
C4 H4 0.9300 . ?
C5 H5 0.9300 . ?
C6 C10 1.397(13) . y
C6 C7 1.427(13) . y
C6 H6 0.9300 . ?
C7 C8 1.398(11) . y
C7 H7 0.9300 . ?
C8 C9 1.395(10) . y
C8 H8 0.9300 . ?
C9 C10 1.392(11) . y
C9 H9 0.9300 . ?
C10 H10 0.9300 . ?

loop_
_geom_torsion_atom_site_label_1
_geom_torsion_atom_site_label_2
_geom_torsion_atom_site_label_3
_geom_torsion_atom_site_label_4
_geom_torsion
_geom_torsion_site_symmetry_1
_geom_torsion_site_symmetry_2
_geom_torsion_site_symmetry_3
_geom_torsion_site_symmetry_4
_geom_torsion_publ_flag
C5 Mo S1 S2 127.9(2) . . . . y
C9 Mo S1 S2 -84.1(2) . . . . y
C8 Mo S1 S2 -120.0(2) . . . . y
C1 Mo S1 S2 92.4(3) . . . . y
C4 Mo S1 S2 140.2(2) . . . . y
C7 Mo S1 S2 -135.2(2) . . . . y
C3 Mo S1 S2 105.7(4) . . . . y
C2 Mo S1 S2 76.9(3) . . . . y
C6 Mo S1 S2 -102.4(4) . . . . y
C10 Mo S1 S2 -70.5(3) . . . . y
S3 Mo S1 S2 2.80(9) . . . . y
Mo S1 S2 O1 111.8(3) . . . . y
Mo S1 S2 O2 -119.3(3) . . . . y
Mo S1 S2 S3 -3.25(11) . . . . y
O1 S2 S3 Mo -111.6(3) . . . . y
O2 S2 S3 Mo 119.8(3) . . . . y
S1 S2 S3 Mo 3.23(11) . . . . y
C5 Mo S3 S2 -76.5(3) . . . . y
C9 Mo S3 S2 79.6(2) . . . . y
C8 Mo S3 S2 69.9(2) . . . . y
C1 Mo S3 S2 -84.5(2) . . . . y
C4 Mo S3 S2 -117.4(4) . . . . y
C7 Mo S3 S2 108.6(4) . . . . y
C3 Mo S3 S2 -139.5(2) . . . . y
C2 Mo S3 S2 -118.3(3) . . . . y
C6 Mo S3 S2 133.4(2) . . . . y
C10 Mo S3 S2 114.4(2) . . . . y
S1 Mo S3 S2 -2.80(9) . . . . y
C5 Mo C1 C2 115.6(8) . . . . y
C9 Mo C1 C2 -142.5(9) . . . . y
C8 Mo C1 C2 143.0(6) . . . . y
C4 Mo C1 C2 78.1(6) . . . . y
C7 Mo C1 C2 92.0(7) . . . . y
C3 Mo C1 C2 36.4(6) . . . . y
C6 Mo C1 C2 41.2(8) . . . . y
C10 Mo C1 C2 -19.1(11) . . . . y
S1 Mo C1 C2 -154.1(6) . . . . y
S3 Mo C1 C2 -76.3(5) . . . . y
C9 Mo C1 C5 102.0(11) . . . . y
C8 Mo C1 C5 27.4(8) . . . . y
C4 Mo C1 C5 -37.4(6) . . . . y
C7 Mo C1 C5 -23.5(8) . . . . y
C3 Mo C1 C5 -79.1(6) . . . . y
C2 Mo C1 C5 -115.6(8) . . . . y
C6 Mo C1 C5 -74.4(8) . . . . y
C10 Mo C1 C5 -134.6(9) . . . . y
S1 Mo C1 C5 90.3(5) . . . . y
S3 Mo C1 C5 168.1(6) . . . . y
C5 C1 C2 C3 0.5(10) . . . . y
Mo C1 C2 C3 -63.3(6) . . . . y
C5 C1 C2 Mo 63.9(6) . . . . y
C5 Mo C2 C1 -38.0(6) . . . . y
C9 Mo C2 C1 152.2(7) . . . . y
C8 Mo C2 C1 -99.9(9) . . . . y
C4 Mo C2 C1 -79.2(6) . . . . y
C7 Mo C2 C1 -115.8(6) . . . . y
C3 Mo C2 C1 -117.3(9) . . . . y
C6 Mo C2 C1 -152.7(6) . . . . y
C10 Mo C2 C1 171.4(5) . . . . y
S1 Mo C2 C1 27.8(6) . . . . y
S3 Mo C2 C1 100.1(5) . . . . y
C5 Mo C2 C3 79.3(7) . . . . y
C9 Mo C2 C3 -90.5(9) . . . . y
C8 Mo C2 C3 17.5(12) . . . . y
C1 Mo C2 C3 117.3(9) . . . . y
C4 Mo C2 C3 38.2(6) . . . . y
C7 Mo C2 C3 1.5(8) . . . . y
C6 Mo C2 C3 -35.3(7) . . . . y
C10 Mo C2 C3 -71.3(7) . . . . y
S1 Mo C2 C3 145.1(6) . . . . y
S3 Mo C2 C3 -142.6(6) . . . . y
C1 C2 C3 C4 -1.6(10) . . . . y
Mo C2 C3 C4 -64.2(6) . . . . y
C1 C2 C3 Mo 62.6(6) . . . . y
C5 Mo C3 C2 -78.3(6) . . . . y
C9 Mo C3 C2 143.1(6) . . . . y
C8 Mo C3 C2 -172.4(5) . . . . y
C1 Mo C3 C2 -36.4(6) . . . . y
C4 Mo C3 C2 -114.9(8) . . . . y
C7 Mo C3 C2 -178.7(6) . . . . y
C6 Mo C3 C2 146.7(7) . . . . y
C10 Mo C3 C2 124.3(6) . . . . y
S1 Mo C3 C2 -52.1(8) . . . . y
S3 Mo C3 C2 39.0(6) . . . . y
C5 Mo C3 C4 36.6(5) . . . . y
C9 Mo C3 C4 -102.0(6) . . . . y
C8 Mo C3 C4 -57.5(6) . . . . y
C1 Mo C3 C4 78.5(6) . . . . y
C7 Mo C3 C4 -63.9(6) . . . . y
C2 Mo C3 C4 114.9(8) . . . . y
C6 Mo C3 C4 -98.4(6) . . . . y
C10 Mo C3 C4 -120.8(6) . . . . y
S1 Mo C3 C4 62.8(7) . . . . y
S3 Mo C3 C4 153.9(5) . . . . y
C2 C3 C4 C5 2.1(10) . . . . y
Mo C3 C4 C5 -63.1(6) . . . . y
C2 C3 C4 Mo 65.2(6) . . . . y
C9 Mo C4 C5 -126.0(6) . . . . y
C8 Mo C4 C5 -108.3(6) . . . . y
C1 Mo C4 C5 38.2(5) . . . . y
C7 Mo C4 C5 -131.2(7) . . . . y
C3 Mo C4 C5 116.8(8) . . . . y
C2 Mo C4 C5 79.3(6) . . . . y
C6 Mo C4 C5 -164.9(6) . . . . y
C10 Mo C4 C5 -168.3(5) . . . . y
S1 Mo C4 C5 -21.9(6) . . . . y
S3 Mo C4 C5 78.2(7) . . . . y
C5 Mo C4 C3 -116.8(8) . . . . y
C9 Mo C4 C3 117.3(5) . . . . y
C8 Mo C4 C3 134.9(5) . . . . y
C1 Mo C4 C3 -78.5(6) . . . . y
C7 Mo C4 C3 112.1(6) . . . . y
C2 Mo C4 C3 -37.5(5) . . . . y
C6 Mo C4 C3 78.3(6) . . . . y
C10 Mo C4 C3 74.9(6) . . . . y
S1 Mo C4 C3 -138.6(5) . . . . y
S3 Mo C4 C3 -38.6(8) . . . . y
C3 C4 C5 C1 -1.8(10) . . . . y
Mo C4 C5 C1 -66.1(6) . . . . y
C3 C4 C5 Mo 64.4(6) . . . . y
C2 C1 C5 C4 0.8(10) . . . . y
Mo C1 C5 C4 66.6(6) . . . . y
C2 C1 C5 Mo -65.8(6) . . . . y
C9 Mo C5 C4 95.3(7) . . . . y
C8 Mo C5 C4 82.0(6) . . . . y
C1 Mo C5 C4 -115.0(8) . . . . y
C7 Mo C5 C4 47.6(6) . . . . y
C3 Mo C5 C4 -37.1(5) . . . . y
C2 Mo C5 C4 -77.9(6) . . . . y
C6 Mo C5 C4 17.7(7) . . . . y
C10 Mo C5 C4 24.3(11) . . . . y
S1 Mo C5 C4 160.2(6) . . . . y
S3 Mo C5 C4 -129.0(5) . . . . y
C9 Mo C5 C1 -149.8(5) . . . . y
C8 Mo C5 C1 -163.0(5) . . . . y
C4 Mo C5 C1 115.0(8) . . . . y
C7 Mo C5 C1 162.6(6) . . . . y
C3 Mo C5 C1 77.9(6) . . . . y
C2 Mo C5 C1 37.0(5) . . . . y
C6 Mo C5 C1 132.7(6) . . . . y
C10 Mo C5 C1 139.3(7) . . . . y
S1 Mo C5 C1 -84.8(5) . . . . y
S3 Mo C5 C1 -14.1(6) . . . . y
C5 Mo C6 C10 175.1(5) . . . . y
C9 Mo C6 C10 36.9(5) . . . . y
C8 Mo C6 C10 78.9(5) . . . . y
C1 Mo C6 C10 -144.4(6) . . . . y
C4 Mo C6 C10 -174.9(6) . . . . y
C7 Mo C6 C10 117.1(7) . . . . y
C3 Mo C6 C10 -140.4(6) . . . . y
C2 Mo C6 C10 -121.1(5) . . . . y
S1 Mo C6 C10 58.3(8) . . . . y
S3 Mo C6 C10 -34.4(6) . . . . y
C5 Mo C6 C7 58.0(6) . . . . y
C9 Mo C6 C7 -80.2(5) . . . . y
C8 Mo C6 C7 -38.2(5) . . . . y
C1 Mo C6 C7 98.5(6) . . . . y
C4 Mo C6 C7 67.9(5) . . . . y
C3 Mo C6 C7 102.5(6) . . . . y
C2 Mo C6 C7 121.8(5) . . . . y
C10 Mo C6 C7 -117.1(7) . . . . y
S1 Mo C6 C7 -58.8(7) . . . . y
S3 Mo C6 C7 -151.5(4) . . . . y
C10 C6 C7 C8 -0.3(8) . . . . y
Mo C6 C7 C8 63.6(5) . . . . y
C10 C6 C7 Mo -63.9(6) . . . . y
C5 Mo C7 C8 113.2(5) . . . . y
C9 Mo C7 C8 -36.9(4) . . . . y
C1 Mo C7 C8 126.7(5) . . . . y
C4 Mo C7 C8 138.8(6) . . . . y
C3 Mo C7 C8 170.9(5) . . . . y
C2 Mo C7 C8 170.0(5) . . . . y
C6 Mo C7 C8 -114.2(7) . . . . y
C10 Mo C7 C8 -77.9(5) . . . . y
S1 Mo C7 C8 26.8(5) . . . . y
S3 Mo C7 C8 -71.1(7) . . . . y
C5 Mo C7 C6 -132.6(5) . . . . y
C9 Mo C7 C6 77.3(5) . . . . y
C8 Mo C7 C6 114.2(7) . . . . y
C1 Mo C7 C6 -119.1(6) . . . . y
C4 Mo C7 C6 -107.0(6) . . . . y
C3 Mo C7 C6 -74.9(6) . . . . y
C2 Mo C7 C6 -75.8(6) . . . . y
C10 Mo C7 C6 36.3(5) . . . . y
S1 Mo C7 C6 140.9(5) . . . . y
S3 Mo C7 C6 43.0(7) . . . . y
C6 C7 C8 C9 -1.1(8) . . . . y
Mo C7 C8 C9 63.8(5) . . . . y
C6 C7 C8 Mo -64.9(5) . . . . y
C5 Mo C8 C9 166.8(5) . . . . y
C1 Mo C8 C9 150.3(5) . . . . y
C4 Mo C8 C9 -158.1(5) . . . . y
C7 Mo C8 C9 -117.3(7) . . . . y
C3 Mo C8 C9 -128.4(5) . . . . y
C2 Mo C8 C9 -140.4(8) . . . . y
C6 Mo C8 C9 -78.7(5) . . . . y
C10 Mo C8 C9 -37.6(5) . . . . y
S1 Mo C8 C9 87.4(4) . . . . y
S3 Mo C8 C9 16.9(5) . . . . y
C5 Mo C8 C7 -75.9(6) . . . . y
C9 Mo C8 C7 117.3(7) . . . . y
C1 Mo C8 C7 -92.4(7) . . . . y
C4 Mo C8 C7 -40.8(6) . . . . y
C3 Mo C8 C7 -11.1(7) . . . . y
C2 Mo C8 C7 -23.1(11) . . . . y
C6 Mo C8 C7 38.6(5) . . . . y
C10 Mo C8 C7 79.7(6) . . . . y
S1 Mo C8 C7 -155.3(5) . . . . y
S3 Mo C8 C7 134.2(5) . . . . y
C7 C8 C9 C10 2.0(8) . . . . y
Mo C8 C9 C10 67.0(5) . . . . y
C7 C8 C9 Mo -65.0(5) . . . . y
C5 Mo C9 C10 -136.7(6) . . . . y
C8 Mo C9 C10 -115.0(7) . . . . y
C1 Mo C9 C10 146.2(10) . . . . y
C4 Mo C9 C10 -84.3(7) . . . . y
C7 Mo C9 C10 -78.4(6) . . . . y
C3 Mo C9 C10 -32.3(8) . . . . y
C2 Mo C9 C10 28.4(10) . . . . y
C6 Mo C9 C10 -36.6(6) . . . . y
S1 Mo C9 C10 157.9(5) . . . . y
S3 Mo C9 C10 79.7(5) . . . . y
C5 Mo C9 C8 -21.7(8) . . . . y
C1 Mo C9 C8 -98.8(11) . . . . y
C4 Mo C9 C8 30.7(7) . . . . y
C7 Mo C9 C8 36.6(5) . . . . y
C3 Mo C9 C8 82.6(7) . . . . y
C2 Mo C9 C8 143.4(7) . . . . y
C6 Mo C9 C8 78.4(5) . . . . y
C10 Mo C9 C8 115.0(7) . . . . y
S1 Mo C9 C8 -87.1(4) . . . . y
S3 Mo C9 C8 -165.3(4) . . . . y
C8 C9 C10 C6 -2.2(9) . . . . y
Mo C9 C10 C6 63.2(6) . . . . y
C8 C9 C10 Mo -65.4(5) . . . . y
C7 C6 C10 C9 1.5(9) . . . . y
Mo C6 C10 C9 -61.7(5) . . . . y
C7 C6 C10 Mo 63.2(5) . . . . y
C5 Mo C10 C9 106.9(8) . . . . y
C8 Mo C10 C9 38.3(5) . . . . y
C1 Mo C10 C9 -154.2(7) . . . . y
C4 Mo C10 C9 123.0(5) . . . . y
C7 Mo C10 C9 79.8(5) . . . . y
C3 Mo C10 C9 158.6(5) . . . . y
C2 Mo C10 C9 -167.1(5) . . . . y
C6 Mo C10 C9 117.0(8) . . . . y
S1 Mo C10 C9 -24.0(5) . . . . y
S3 Mo C10 C9 -95.7(5) . . . . y
C5 Mo C10 C6 -10.1(10) . . . . y
C9 Mo C10 C6 -117.0(8) . . . . y
C8 Mo C10 C6 -78.7(6) . . . . y
C1 Mo C10 C6 88.8(10) . . . . y
C4 Mo C10 C6 6.0(7) . . . . y
C7 Mo C10 C6 -37.2(5) . . . . y
C3 Mo C10 C6 41.6(7) . . . . y
C2 Mo C10 C6 75.9(6) . . . . y
S1 Mo C10 C6 -141.0(5) . . . . y
S3 Mo C10 C6 147.3(6) . . . . y
